data_7015096
loop_
_publ_author_name
'Lo, Yih-Hsing'
'Chen, Han-Gung'
'Kuo, Ting Shen'

_publ_section_title
;
 Proton-induced reactivities of ruthenium azido complexes: the first
 example of boron-carbon bond formation by methylene insertion into a
 B-H bond.
;
_journal_issue 12
_journal_name_full 'Dalton transactions (Cambridge, England : 2003)'
_journal_page_first 2711
_journal_page_last 2715
_journal_paper_doi 10.1039/c0dt01091j
_journal_volume 40
_journal_year 2011
_chemical_formula_moiety 'C27 H25 B I N6 P Ru'
_chemical_formula_sum 'C27 H25 B I N6 P Ru'
_chemical_formula_weight 703.28
_chemical_name_systematic
;
?
;
_space_group_IT_number 15
_symmetry_cell_setting monoclinic
_symmetry_space_group_name_Hall '-C 2yc'
_symmetry_space_group_name_H-M 'C 1 2/c 1'
_atom_sites_solution_hydrogens geom
_atom_sites_solution_primary direct
_atom_sites_solution_secondary difmap
_audit_creation_method SHELXL-97
_cell_angle_alpha 90.00
_cell_angle_beta 94.419(2)
_cell_angle_gamma 90.00
_cell_formula_units_Z 8
_cell_length_a 31.7072(15)
_cell_length_b 9.6520(4)
_cell_length_c 18.8073(9)
_cell_measurement_reflns_used 6529
_cell_measurement_temperature 200(2)
_cell_measurement_theta_max 24.899
_cell_measurement_theta_min 2.608
_cell_volume 5738.6(5)
_computing_molecular_graphics 'Ortep-3 for Windows (Farrugia, 1997)'
_computing_publication_material 'WinGX publication routines (Farrugia, 1999)'
_computing_structure_refinement 'SHELXL-97 (Sheldrick, 1997)'
_computing_structure_solution 'SHELXS-86 (Sheldrick, 1986)'
_diffrn_ambient_temperature 200(2)
_diffrn_measured_fraction_theta_full 0.993
_diffrn_measured_fraction_theta_max 0.993
_diffrn_radiation_monochromator graphite
_diffrn_radiation_source 'fine-focus sealed tube'
_diffrn_radiation_type MoK\a
_diffrn_radiation_wavelength 0.71073
_diffrn_reflns_av_R_equivalents 0.0395
_diffrn_reflns_av_sigmaI/netI 0.0413
_diffrn_reflns_limit_h_max 37
_diffrn_reflns_limit_h_min -37
_diffrn_reflns_limit_k_max 11
_diffrn_reflns_limit_k_min -11
_diffrn_reflns_limit_l_max 22
_diffrn_reflns_limit_l_min -22
_diffrn_reflns_number 17764
_diffrn_reflns_theta_full 24.92
_diffrn_reflns_theta_max 24.92
_diffrn_reflns_theta_min 2.21
_exptl_absorpt_coefficient_mu 1.705
_exptl_absorpt_correction_T_max 0.8757
_exptl_absorpt_correction_T_min 0.4950
_exptl_absorpt_correction_type multi-scan
_exptl_absorpt_process_details
;
SADABS
;
_exptl_crystal_colour green
_exptl_crystal_density_diffrn 1.628
_exptl_crystal_density_method 'not measured'
_exptl_crystal_description prism
_exptl_crystal_F_000 2768
_exptl_crystal_size_max 0.48
_exptl_crystal_size_mid 0.29
_exptl_crystal_size_min 0.08
_refine_diff_density_max 2.737
_refine_diff_density_min -0.945
_refine_diff_density_rms 0.149
_refine_ls_extinction_method none
_refine_ls_goodness_of_fit_ref 1.101
_refine_ls_hydrogen_treatment constr
_refine_ls_matrix_type full
_refine_ls_number_parameters 343
_refine_ls_number_reflns 4980
_refine_ls_number_restraints 0
_refine_ls_restrained_S_all 1.101
_refine_ls_R_factor_all 0.0823
_refine_ls_R_factor_gt 0.0711
_refine_ls_shift/su_max 0.012
_refine_ls_shift/su_mean 0.002
_refine_ls_structure_factor_coef Fsqd
_refine_ls_weighting_details 'calc w=1/[\s^2^(Fo^2^)+(0.1078P)^2^+98.5635P] where P=(Fo^2^+2Fc^2^)/3'
_refine_ls_weighting_scheme calc
_refine_ls_wR_factor_gt 0.2086
_refine_ls_wR_factor_ref 0.2162
_reflns_number_gt 4280
_reflns_number_total 4980
_reflns_threshold_expression >2sigma(I)
_cod_data_source_file c0dt01091j.txt
_cod_data_source_block 4b
_cod_original_sg_symbol_H-M 'C 2/c'
_cod_database_code 7015096

loop_
_symmetry_equiv_pos_as_xyz
'x, y, z'
'-x, y, -z+1/2'
'x+1/2, y+1/2, z'
'-x+1/2, y+1/2, -z+1/2'
'-x, -y, -z'
'x, -y, z-1/2'
'-x+1/2, -y+1/2, -z'
'x+1/2, -y+1/2, z-1/2'

loop_
_atom_site_label
_atom_site_type_symbol
_atom_site_fract_x
_atom_site_fract_y
_atom_site_fract_z
_atom_site_U_iso_or_equiv
_atom_site_adp_type
_atom_site_occupancy
_atom_site_symmetry_multiplicity
_atom_site_calc_flag
_atom_site_refinement_flags
_atom_site_disorder_assembly
_atom_site_disorder_group
C1 C 0.1528(3) 0.8906(10) 0.2164(5) 0.046(2) Uani 1 1 d . . .
H1 H 0.1817 0.8790 0.2071 0.055 Uiso 1 1 calc R . .
C2 C 0.1383(4) 0.9364(10) 0.2808(5) 0.051(3) Uani 1 1 d . . .
H2 H 0.1552 0.9613 0.3227 0.061 Uiso 1 1 calc R . .
C3 C 0.0955(4) 0.9384(10) 0.2719(5) 0.048(2) Uani 1 1 d . . .
H3 H 0.0768 0.9649 0.3066 0.057 Uiso 1 1 calc R . .
C4 C 0.0642(3) 1.0786(10) 0.0030(5) 0.050(2) Uani 1 1 d . . .
H4 H 0.0802 1.0917 -0.0373 0.060 Uiso 1 1 calc R . .
C5 C 0.0316(4) 1.1648(11) 0.0218(6) 0.060(3) Uani 1 1 d . . .
H5 H 0.0211 1.2449 -0.0029 0.071 Uiso 1 1 calc R . .
C6 C 0.0178(3) 1.1099(11) 0.0839(7) 0.059(3) Uani 1 1 d . . .
H6 H -0.0038 1.1469 0.1107 0.071 Uiso 1 1 calc R . .
C7 C 0.0400(3) 0.5642(10) 0.0711(5) 0.045(2) Uani 1 1 d . . .
H7 H 0.0514 0.5001 0.0393 0.053 Uiso 1 1 calc R . .
C8 C 0.0037(3) 0.5419(11) 0.1062(5) 0.051(3) Uani 1 1 d . . .
H8 H -0.0142 0.4627 0.1033 0.062 Uiso 1 1 calc R . .
C9 C -0.0007(3) 0.6582(12) 0.1457(6) 0.055(3) Uani 1 1 d . . .
H9 H -0.0226 0.6741 0.1765 0.066 Uiso 1 1 calc R . .
C10 C 0.1331(3) 0.4803(9) 0.1414(5) 0.0375(19) Uani 1 1 d . . .
C11 C 0.1128(3) 0.5233(10) 0.2020(5) 0.046(2) Uani 1 1 d . . .
H11 H 0.1124 0.6190 0.2139 0.055 Uiso 1 1 calc R . .
C12 C 0.0939(3) 0.4312(11) 0.2433(5) 0.050(2) Uani 1 1 d . . .
H12 H 0.0816 0.4632 0.2848 0.060 Uiso 1 1 calc R . .
C13 C 0.0918(4) 0.2941(11) 0.2271(6) 0.053(3) Uani 1 1 d . . .
H13 H 0.0769 0.2320 0.2552 0.064 Uiso 1 1 calc R . .
C14 C 0.1120(3) 0.2460(10) 0.1688(5) 0.048(2) Uani 1 1 d . . .
H14 H 0.1120 0.1498 0.1581 0.058 Uiso 1 1 calc R . .
C15 C 0.1325(3) 0.3395(9) 0.1259(5) 0.042(2) Uani 1 1 d . . .
H15 H 0.1461 0.3062 0.0860 0.050 Uiso 1 1 calc R . .
C16 C 0.1713(3) 0.5019(9) 0.0097(5) 0.041(2) Uani 1 1 d . . .
C17 C 0.1398(4) 0.4510(12) -0.0381(6) 0.055(3) Uani 1 1 d . . .
H17 H 0.1114 0.4779 -0.0333 0.066 Uiso 1 1 calc R . .
C18 C 0.1485(4) 0.3606(13) -0.0939(6) 0.064(3) Uani 1 1 d . . .
H18 H 0.1263 0.3234 -0.1249 0.077 Uiso 1 1 calc R . .
C19 C 0.1906(5) 0.3271(12) -0.1021(7) 0.071(4) Uani 1 1 d . . .
H19 H 0.1974 0.2710 -0.1411 0.085 Uiso 1 1 calc R . .
C20 C 0.2229(4) 0.3754(12) -0.0537(7) 0.065(3) Uani 1 1 d . . .
H20 H 0.2513 0.3474 -0.0579 0.078 Uiso 1 1 calc R . .
C21 C 0.2131(3) 0.4640(10) 0.0002(5) 0.049(2) Uani 1 1 d . . .
H21 H 0.2353 0.5001 0.0317 0.059 Uiso 1 1 calc R . .
C22 C 0.2073(3) 0.6461(9) 0.1349(5) 0.0368(19) Uani 1 1 d . . .
C23 C 0.2180(3) 0.5921(12) 0.2020(5) 0.052(3) Uani 1 1 d . . .
H23 H 0.1992 0.5296 0.2226 0.063 Uiso 1 1 calc R . .
C24 C 0.2558(4) 0.6280(14) 0.2396(6) 0.065(3) Uani 1 1 d . . .
H24 H 0.2620 0.5928 0.2864 0.077 Uiso 1 1 calc R . .
C25 C 0.2846(3) 0.7146(13) 0.2099(6) 0.061(3) Uani 1 1 d . . .
H25 H 0.3105 0.7381 0.2358 0.074 Uiso 1 1 calc R . .
C26 C 0.2749(3) 0.7665(12) 0.1414(7) 0.059(3) Uani 1 1 d . . .
H26 H 0.2945 0.8249 0.1201 0.071 Uiso 1 1 calc R . .
C27 C 0.2364(3) 0.7332(10) 0.1037(6) 0.049(2) Uani 1 1 d . . .
H27 H 0.2299 0.7692 0.0571 0.058 Uiso 1 1 calc R . .
N1 N 0.1191(2) 0.8654(7) 0.1696(4) 0.0366(16) Uani 1 1 d . . .
N2 N 0.0840(3) 0.8958(7) 0.2042(4) 0.0401(17) Uani 1 1 d . . .
N3 N 0.0698(2) 0.9745(7) 0.0499(4) 0.0358(16) Uani 1 1 d . . .
N4 N 0.0410(2) 0.9925(8) 0.0996(4) 0.0408(18) Uani 1 1 d . . .
N5 N 0.0569(2) 0.6896(8) 0.0881(4) 0.0375(16) Uani 1 1 d . . .
N6 N 0.0309(2) 0.7474(8) 0.1344(4) 0.0414(18) Uani 1 1 d . . .
P1 P 0.15634(7) 0.6092(2) 0.08464(11) 0.0336(5) Uani 1 1 d . . .
Ru1 Ru 0.11133(2) 0.80203(7) 0.06129(3) 0.0320(2) Uani 1 1 d . . .
B1 B 0.0399(4) 0.8933(13) 0.1618(6) 0.048(3) Uani 1 1 d . . .
H1A H 0.0175 0.9226 0.1934 0.058 Uiso 1 1 calc R . .
I2 I 0.09735(4) 0.75770(12) -0.07974(6) 0.0379(3) Uani 0.50 1 d P . .
I1 I 0.16880(5) 0.97866(16) 0.01661(9) 0.0652(5) Uani 0.50 1 d P . .

loop_
_atom_site_aniso_label
_atom_site_aniso_U_11
_atom_site_aniso_U_22
_atom_site_aniso_U_33
_atom_site_aniso_U_23
_atom_site_aniso_U_13
_atom_site_aniso_U_12
C1 0.049(5) 0.042(5) 0.043(5) -0.003(4) -0.015(4) 0.006(4)
C2 0.070(7) 0.042(5) 0.038(5) 0.001(4) -0.022(5) 0.002(5)
C3 0.069(7) 0.041(5) 0.034(5) -0.004(4) 0.007(4) -0.002(5)
C4 0.063(6) 0.039(5) 0.044(5) 0.006(4) -0.012(5) 0.002(5)
C5 0.066(7) 0.036(5) 0.071(7) -0.008(5) -0.028(6) 0.014(5)
C6 0.046(6) 0.050(6) 0.079(8) -0.019(6) -0.016(5) 0.012(5)
C7 0.048(5) 0.035(5) 0.048(5) -0.003(4) -0.011(4) -0.006(4)
C8 0.049(6) 0.054(6) 0.050(6) 0.002(5) -0.004(5) -0.022(5)
C9 0.048(6) 0.065(7) 0.054(6) -0.005(5) 0.012(5) -0.021(5)
C10 0.039(5) 0.039(5) 0.033(4) 0.002(4) -0.002(4) 0.001(4)
C11 0.065(6) 0.036(5) 0.036(5) -0.003(4) -0.001(4) 0.003(5)
C12 0.067(6) 0.050(6) 0.033(5) 0.008(4) 0.011(4) 0.000(5)
C13 0.068(7) 0.041(6) 0.050(6) 0.011(5) 0.001(5) -0.011(5)
C14 0.062(6) 0.034(5) 0.046(5) 0.000(4) -0.013(5) -0.009(5)
C15 0.047(5) 0.030(5) 0.047(5) 0.001(4) -0.005(4) 0.000(4)
C16 0.054(6) 0.035(5) 0.034(4) -0.002(4) 0.001(4) -0.001(4)
C17 0.053(6) 0.058(7) 0.052(6) -0.006(5) -0.008(5) -0.001(5)
C18 0.077(8) 0.064(7) 0.050(6) -0.018(6) -0.009(6) -0.006(6)
C19 0.110(11) 0.046(6) 0.061(7) -0.019(5) 0.030(7) -0.009(7)
C20 0.063(7) 0.056(7) 0.078(8) -0.023(6) 0.015(6) 0.003(6)
C21 0.053(6) 0.042(5) 0.053(6) -0.010(5) 0.009(5) -0.002(5)
C22 0.038(5) 0.029(4) 0.043(5) -0.005(4) -0.004(4) 0.007(4)
C23 0.047(6) 0.066(7) 0.043(5) 0.011(5) -0.008(4) 0.008(5)
C24 0.053(7) 0.084(9) 0.053(6) -0.001(6) -0.018(5) 0.016(6)
C25 0.035(5) 0.079(8) 0.066(7) -0.005(6) -0.014(5) 0.003(5)
C26 0.033(5) 0.057(7) 0.085(8) -0.006(6) -0.009(5) -0.004(5)
C27 0.043(5) 0.045(6) 0.056(6) -0.003(5) -0.008(5) 0.004(4)
N1 0.043(4) 0.025(4) 0.041(4) -0.002(3) -0.003(3) 0.000(3)
N2 0.054(5) 0.031(4) 0.036(4) -0.003(3) 0.003(3) -0.005(3)
N3 0.039(4) 0.028(4) 0.038(4) -0.002(3) -0.010(3) 0.001(3)
N4 0.038(4) 0.034(4) 0.049(4) -0.011(3) -0.005(3) 0.005(3)
N5 0.038(4) 0.036(4) 0.037(4) -0.003(3) -0.003(3) -0.004(3)
N6 0.038(4) 0.048(5) 0.038(4) -0.006(3) 0.004(3) -0.009(3)
P1 0.0362(11) 0.0298(11) 0.0340(11) -0.0013(9) -0.0019(9) -0.0010(9)
Ru1 0.0346(4) 0.0291(4) 0.0315(4) 0.0015(3) -0.0015(3) 0.0000(3)
B1 0.041(6) 0.054(7) 0.050(6) -0.021(5) 0.007(5) -0.003(5)
I2 0.0420(6) 0.0437(7) 0.0276(6) 0.0019(5) 0.0014(5) 0.0060(5)
I1 0.0616(9) 0.0534(9) 0.0824(11) 0.0128(8) 0.0165(8) 0.0039(7)

loop_
_atom_type_symbol
_atom_type_description
_atom_type_scat_dispersion_real
_atom_type_scat_dispersion_imag
_atom_type_scat_source
C C 0.0033 0.0016 'International Tables Vol C Tables 4.2.6.8 and 6.1.1.4'
H H 0.0000 0.0000 'International Tables Vol C Tables 4.2.6.8 and 6.1.1.4'
N N 0.0061 0.0033 'International Tables Vol C Tables 4.2.6.8 and 6.1.1.4'
P P 0.1023 0.0942 'International Tables Vol C Tables 4.2.6.8 and 6.1.1.4'
Cl Cl 0.1484 0.1585 'International Tables Vol C Tables 4.2.6.8 and 6.1.1.4'
Ru Ru -1.2594 0.8363 'International Tables Vol C Tables 4.2.6.8 and 6.1.1.4'
B B 0.0013 0.0007 'International Tables Vol C Tables 4.2.6.8 and 6.1.1.4'
Br Br -0.2901 2.4595 'International Tables Vol C Tables 4.2.6.8 and 6.1.1.4'
I I -0.4742 1.8119 'International Tables Vol C Tables 4.2.6.8 and 6.1.1.4'

loop_
_geom_angle_atom_site_label_1
_geom_angle_atom_site_label_2
_geom_angle_atom_site_label_3
_geom_angle
_geom_angle_site_symmetry_1
_geom_angle_site_symmetry_3
_geom_angle_publ_flag
C2 C1 N1 108.8(9) . . ?
C2 C1 H1 125.6 . . ?
N1 C1 H1 125.6 . . ?
C1 C2 C3 106.9(8) . . ?
C1 C2 H2 126.5 . . ?
C3 C2 H2 126.5 . . ?
N2 C3 C2 107.7(9) . . ?
N2 C3 H3 126.1 . . ?
C2 C3 H3 126.1 . . ?
C5 C4 N3 110.0(10) . . ?
C5 C4 H4 125.0 . . ?
N3 C4 H4 125.0 . . ?
C4 C5 C6 106.0(9) . . ?
C4 C5 H5 127.0 . . ?
C6 C5 H5 127.0 . . ?
N4 C6 C5 107.4(10) . . ?
N4 C6 H6 126.3 . . ?
C5 C6 H6 126.3 . . ?
N5 C7 C8 110.8(9) . . ?
N5 C7 H7 124.6 . . ?
C8 C7 H7 124.6 . . ?
C9 C8 C7 104.8(9) . . ?
C9 C8 H8 127.6 . . ?
C7 C8 H8 127.6 . . ?
N6 C9 C8 109.4(9) . . ?
N6 C9 H9 125.3 . . ?
C8 C9 H9 125.3 . . ?
C15 C10 C11 117.1(9) . . ?
C15 C10 P1 122.9(7) . . ?
C11 C10 P1 119.9(7) . . ?
C12 C11 C10 121.3(9) . . ?
C12 C11 H11 119.3 . . ?
C10 C11 H11 119.3 . . ?
C11 C12 C13 121.9(10) . . ?
C11 C12 H12 119.1 . . ?
C13 C12 H12 119.1 . . ?
C12 C13 C14 119.0(10) . . ?
C12 C13 H13 120.5 . . ?
C14 C13 H13 120.5 . . ?
C15 C14 C13 120.0(9) . . ?
C15 C14 H14 120.0 . . ?
C13 C14 H14 120.0 . . ?
C10 C15 C14 120.6(9) . . ?
C10 C15 H15 119.7 . . ?
C14 C15 H15 119.7 . . ?
C17 C16 C21 117.8(9) . . ?
C17 C16 P1 119.0(8) . . ?
C21 C16 P1 123.1(7) . . ?
C16 C17 C18 122.3(11) . . ?
C16 C17 H17 118.9 . . ?
C18 C17 H17 118.9 . . ?
C17 C18 C19 118.0(11) . . ?
C17 C18 H18 121.0 . . ?
C19 C18 H18 121.0 . . ?
C20 C19 C18 120.7(10) . . ?
C20 C19 H19 119.7 . . ?
C18 C19 H19 119.7 . . ?
C21 C20 C19 119.5(11) . . ?
C21 C20 H20 120.3 . . ?
C19 C20 H20 120.3 . . ?
C20 C21 C16 121.5(10) . . ?
C20 C21 H21 119.2 . . ?
C16 C21 H21 119.2 . . ?
C23 C22 C27 118.8(9) . . ?
C23 C22 P1 122.7(8) . . ?
C27 C22 P1 118.5(7) . . ?
C24 C23 C22 120.9(11) . . ?
C24 C23 H23 119.6 . . ?
C22 C23 H23 119.6 . . ?
C23 C24 C25 121.0(11) . . ?
C23 C24 H24 119.5 . . ?
C25 C24 H24 119.5 . . ?
C24 C25 C26 118.9(10) . . ?
C24 C25 H25 120.5 . . ?
C26 C25 H25 120.5 . . ?
C27 C26 C25 120.4(11) . . ?
C27 C26 H26 119.8 . . ?
C25 C26 H26 119.8 . . ?
C26 C27 C22 119.9(10) . . ?
C26 C27 H27 120.0 . . ?
C22 C27 H27 120.0 . . ?
N2 N1 C1 106.4(7) . . ?
N2 N1 Ru1 118.9(5) . . ?
C1 N1 Ru1 134.6(7) . . ?
N1 N2 C3 110.1(8) . . ?
N1 N2 B1 119.0(7) . . ?
C3 N2 B1 130.5(8) . . ?
N4 N3 C4 107.2(8) . . ?
N4 N3 Ru1 118.2(5) . . ?
C4 N3 Ru1 134.7(7) . . ?
N3 N4 C6 109.4(9) . . ?
N3 N4 B1 120.3(7) . . ?
C6 N4 B1 130.2(9) . . ?
C7 N5 N6 105.6(7) . . ?
C7 N5 Ru1 135.5(7) . . ?
N6 N5 Ru1 118.9(5) . . ?
C9 N6 N5 109.4(8) . . ?
C9 N6 B1 131.3(9) . . ?
N5 N6 B1 119.3(7) . . ?
C16 P1 C22 103.6(4) . . ?
C16 P1 C10 101.7(4) . . ?
C22 P1 C10 102.0(4) . . ?
C16 P1 Ru1 119.2(3) . . ?
C22 P1 Ru1 115.8(3) . . ?
C10 P1 Ru1 112.3(3) . . ?
N1 Ru1 N5 87.4(3) . . ?
N1 Ru1 N3 84.0(3) . . ?
N5 Ru1 N3 85.2(3) . . ?
N1 Ru1 P1 91.4(2) . . ?
N5 Ru1 P1 92.5(2) . . ?
N3 Ru1 P1 175.0(2) . . ?
N1 Ru1 I1 95.0(2) . . ?
N5 Ru1 I1 168.9(2) . . ?
N3 Ru1 I1 84.3(2) . . ?
P1 Ru1 I1 98.26(7) . . ?
N1 Ru1 I2 171.97(19) . . ?
N5 Ru1 I2 94.44(19) . . ?
N3 Ru1 I2 88.35(19) . . ?
P1 Ru1 I2 96.27(6) . . ?
I1 Ru1 I2 81.73(5) . . ?
N6 B1 N4 109.8(8) . . ?
N6 B1 N2 109.0(8) . . ?
N4 B1 N2 108.2(8) . . ?
N6 B1 H1A 109.9 . . ?
N4 B1 H1A 109.9 . . ?
N2 B1 H1A 109.9 . . ?

loop_
_geom_bond_atom_site_label_1
_geom_bond_atom_site_label_2
_geom_bond_distance
_geom_bond_site_symmetry_2
_geom_bond_publ_flag
C1 C2 1.399(14) . ?
C1 N1 1.356(11) . ?
C1 H1 0.9500 . ?
C2 C3 1.355(15) . ?
C2 H2 0.9500 . ?
C3 N2 1.359(12) . ?
C3 H3 0.9500 . ?
C4 C5 1.394(15) . ?
C4 N3 1.340(12) . ?
C4 H4 0.9500 . ?
C5 C6 1.383(17) . ?
C5 H5 0.9500 . ?
C6 N4 1.370(13) . ?
C6 H6 0.9500 . ?
C7 N5 1.352(12) . ?
C7 C8 1.387(14) . ?
C7 H7 0.9500 . ?
C8 C9 1.359(16) . ?
C8 H8 0.9500 . ?
C9 N6 1.350(12) . ?
C9 H9 0.9500 . ?
C10 C15 1.390(13) . ?
C10 C11 1.414(13) . ?
C10 P1 1.830(9) . ?
C11 C12 1.352(14) . ?
C11 H11 0.9500 . ?
C12 C13 1.358(15) . ?
C12 H12 0.9500 . ?
C13 C14 1.391(15) . ?
C13 H13 0.9500 . ?
C14 C15 1.402(14) . ?
C14 H14 0.9500 . ?
C15 H15 0.9500 . ?
C16 C17 1.381(14) . ?
C16 C21 1.402(14) . ?
C16 P1 1.840(9) . ?
C17 C18 1.407(15) . ?
C17 H17 0.9500 . ?
C18 C19 1.393(19) . ?
C18 H18 0.9500 . ?
C19 C20 1.396(18) . ?
C19 H19 0.9500 . ?
C20 C21 1.380(14) . ?
C20 H20 0.9500 . ?
C21 H21 0.9500 . ?
C22 C23 1.384(13) . ?
C22 C27 1.410(14) . ?
C22 P1 1.842(9) . ?
C23 C24 1.388(15) . ?
C23 H23 0.9500 . ?
C24 C25 1.386(17) . ?
C24 H24 0.9500 . ?
C25 C26 1.395(17) . ?
C25 H25 0.9500 . ?
C26 C27 1.401(14) . ?
C26 H26 0.9500 . ?
C27 H27 0.9500 . ?
N1 N2 1.362(11) . ?
N1 Ru1 2.122(7) . ?
N2 B1 1.558(14) . ?
N3 N4 1.368(11) . ?
N3 Ru1 2.124(7) . ?
N4 B1 1.513(15) . ?
N5 N6 1.365(11) . ?
N5 Ru1 2.131(7) . ?
N6 B1 1.519(14) . ?
P1 Ru1 2.366(2) . ?
Ru1 I1 2.6775(17) . ?
Ru1 I2 2.6896(12) . ?
B1 H1A 1.0000 . ?
